data_7711866
loop_
_publ_author_name
'Jago, David'
'Langley, Amelia R.'
'Eaves, Samantha G.'
'Walkey, Mark C.'
'Pulbrook, Thea'
'Moggach, Stephen A.'
'Piggott, Matthew J.'
'Low, Paul J.'
'Koutsantonis, George A.'

_publ_section_title
;
 Multifunctional switching properties of "wire-like" dinuclear ruthenium
 bis-alkynyl spiropyran complexes.
;
_journal_issue 1
_journal_name_full 'Dalton transactions (Cambridge, England : 2003)'
_journal_page_first 185
_journal_page_last 200
_journal_paper_doi 10.1039/d2dt03045d
_journal_volume 52
_journal_year 2022
_chemical_formula_moiety 'C81 H71 N O P4 Ru, 2[C4H10O1]'
_chemical_formula_sum 'C89 H91 N O3 P4 Ru'
_chemical_formula_weight 1447.57
_space_group_crystal_system monoclinic
_space_group_IT_number 4
_space_group_name_Hall 'P 2yb'
_space_group_name_H-M_alt 'P 1 21 1'
_atom_sites_solution_hydrogens geom
_audit_creation_date 2022-10-25
_audit_creation_method
;
Olex2 1.5
(compiled 2022.04.07 svn.rca3783a0 for OlexSys, GUI svn.r6498)
;
_audit_update_record
;
2022-10-26 deposited with the CCDC.	2022-11-29 downloaded from the CCDC.
;
_cell_angle_alpha 90
_cell_angle_beta 104.6680(10)
_cell_angle_gamma 90
_cell_formula_units_Z 2
_cell_length_a 9.41830(10)
_cell_length_b 31.4732(2)
_cell_length_c 13.00070(10)
_cell_measurement_reflns_used 46828
_cell_measurement_temperature 100.01(10)
_cell_measurement_theta_max 75.2030
_cell_measurement_theta_min 2.7940
_cell_volume 3728.12(6)
_computing_cell_refinement 'CrysAlisPro 1.171.41.103a (Rigaku OD, 2021)'
_computing_data_collection 'CrysAlisPro 1.171.41.103a (Rigaku OD, 2021)'
_computing_data_reduction 'CrysAlisPro 1.171.41.103a (Rigaku OD, 2021)'
_computing_molecular_graphics 'Olex2 1.5 (Dolomanov et al., 2009)'
_computing_publication_material 'Olex2 1.5 (Dolomanov et al., 2009)'
_computing_structure_refinement 'XL  (Sheldrick, 2008)'
_computing_structure_solution 'SHELXT 2018/2 (Sheldrick, 2018)'
_diffrn_ambient_temperature 100.15
_diffrn_detector_area_resol_mean 10.0000
_diffrn_detector_type HyPix
_diffrn_measured_fraction_theta_full 0.999
_diffrn_measured_fraction_theta_max 0.981
_diffrn_measurement_details
;
List of Runs (angles in degrees, time in seconds):

  # Type    Start    End  Width  t~exp~   \w     \q     \k     \f   Frames
#--------------------------------------------------------------------------
  1  \w     96.00 161.00   0.50    0.65    --  102.37  45.00 150.00  130
  2  \w    117.00 151.00   0.50    0.65    --  102.37  45.00  90.00   68
  3  \w     97.00 176.00   0.50    0.65    --  102.37  15.00-120.00  158
  4  \w    -73.00 -30.00   0.50    0.65    -- -102.37  61.00-150.00   86
  5  \w    -73.00 -30.00   0.50    0.65    -- -102.37  61.00 -30.00   86
  6  \w    -73.00 -30.00   0.50    0.65    -- -102.37  61.00   0.00   86
  7  \w    -73.00 -30.00   0.50    0.65    -- -102.37  61.00  30.00   86
  8  \w    -73.00 -30.00   0.50    0.65    -- -102.37  61.00 150.00   86
  9  \w    -73.00 -30.00   0.50    0.65    -- -102.37  61.00 120.00   86
 10  \w    -28.00  29.00   0.50    0.20    --  -46.23  19.00 -90.00  114
 11  \w     60.00 118.00   0.50    0.20    --   46.23 145.00 171.00  116
 12  \w     90.00 115.00   0.50    0.65    --  102.37 145.00 171.00   50
 13  \w     73.00 175.00   0.50    0.65    --  102.37 126.00   3.00  204
 14  \w     30.00 103.00   0.50    0.65    --  102.37 -77.00-180.00  146
 15  \w     30.00  69.00   0.50    0.65    --  102.37 -61.00-180.00   78
 16  \w    -28.00  24.00   0.50    0.20    --   46.23 -19.00 -90.00  104
 17  \w    -28.00  24.00   0.50    0.20    --   46.23 -19.00  90.00  104
 18  \w     30.00 103.00   0.50    0.65    --  102.37 -77.00 -90.00  146
 19  \w     30.00  55.00   0.50    0.65    --  102.37 -61.00 -90.00   50
 20  \w     45.00  70.00   0.50    0.65    --  102.37-125.00-180.00   50
 21  \w     13.00  94.00   0.50    0.20    --   46.23-126.00 -73.00  162
 22  \w     30.00 113.00   0.50    0.65    --  102.37-126.00 -73.00  166
 23  \w     72.00 111.00   0.50    0.65    --  102.37-125.00-180.00   78
 24  \w     30.00 126.00   0.50    0.65    --  102.37-145.00 118.00  192
 25  \w     65.00 102.00   0.50    0.65    --  102.37-125.00 150.00   74
 26  \w     24.00 106.00   0.50    0.20    --   46.23-145.00 118.00  164
 27  \w   -118.00 -73.00   0.50    0.20    --  -46.23-125.00 -30.00   90
 28  \w   -175.00 -73.00   0.50    0.65    -- -102.37-126.00 -73.00  204
 29  \w   -175.00 -73.00   0.50    0.65    -- -102.37-125.00  60.00  204
 30  \w   -169.00 -60.00   0.50    0.65    -- -102.37-145.00 118.00  218
 31  \w   -118.00 -73.00   0.50    0.20    --  -46.23-125.00 150.00   90
 32  \w   -118.00 -60.00   0.50    0.20    --  -46.23-145.00 118.00  116
 33  \w   -175.00 -83.00   0.50    0.65    -- -102.37 -94.00  30.00  184
 34  \w   -174.00 -90.00   0.50    0.65    -- -102.37 -45.00   0.00  168
 35  \w   -175.00 -88.00   0.50    0.65    -- -102.37 -53.00-164.54  174
 36  \w   -118.00 -31.00   0.50    0.20    --  -46.23 -57.00-120.00  174
 37  \w   -107.00 -30.00   0.50    0.65    -- -102.37 103.00   5.00  154
 38  \w   -112.00 -30.00   0.50    0.65    -- -102.37 126.00   3.00  164
 39  \w    -94.00 -13.00   0.50    0.20    --  -46.23 126.00   3.00  162
 40  \w   -106.00 -23.00   0.50    0.20    --  -46.23 145.00 171.00  166
 41  \w   -126.00 -30.00   0.50    0.65    -- -102.37 145.00 171.00  192
;
_diffrn_measurement_device 'four-circle diffractometer'
_diffrn_measurement_device_type 'XtaLAB Synergy, Single source at home/near, HyPix'
_diffrn_measurement_method '\w scans'
_diffrn_radiation_type CuK\a
_diffrn_radiation_wavelength 1.54184
_diffrn_reflns_av_R_equivalents 0.0531
_diffrn_reflns_av_unetI/netI 0.0407
_diffrn_reflns_Laue_measured_fraction_full 0.999
_diffrn_reflns_Laue_measured_fraction_max 0.981
_diffrn_reflns_limit_h_max 11
_diffrn_reflns_limit_h_min -9
_diffrn_reflns_limit_k_max 39
_diffrn_reflns_limit_k_min -39
_diffrn_reflns_limit_l_max 16
_diffrn_reflns_limit_l_min -16
_diffrn_reflns_number 71086
_diffrn_reflns_point_group_measured_fraction_full 0.998
_diffrn_reflns_point_group_measured_fraction_max 0.965
_diffrn_reflns_theta_full 67.684
_diffrn_reflns_theta_max 75.519
_diffrn_reflns_theta_min 2.808
_exptl_absorpt_coefficient_mu 2.906
_exptl_absorpt_correction_T_max 1.000
_exptl_absorpt_correction_T_min 0.613
_exptl_absorpt_correction_type gaussian
_exptl_absorpt_process_details
;
CrysAlisPro 1.171.41.103a (Rigaku Oxford Diffraction, 2021)
Numerical absorption correction based on gaussian integration over
a multifaceted crystal model
Empirical absorption correction using spherical harmonics,
implemented in SCALE3 ABSPACK scaling algorithm.
;
_exptl_crystal_colour 'clear light yellow'
_exptl_crystal_density_diffrn 1.290
_exptl_crystal_description block
_exptl_crystal_F_000 1520
_exptl_crystal_size_max 0.245
_exptl_crystal_size_mid 0.134
_exptl_crystal_size_min 0.126
_refine_diff_density_max 0.418
_refine_diff_density_min -0.588
_refine_diff_density_rms 0.057
_refine_ls_abs_structure_details
;
 Refined as an inversion twin.
;
_refine_ls_abs_structure_Flack 0.432(6)
_refine_ls_extinction_method none
_refine_ls_goodness_of_fit_ref 1.040
_refine_ls_hydrogen_treatment constr
_refine_ls_matrix_type full
_refine_ls_number_parameters 797
_refine_ls_number_reflns 14932
_refine_ls_number_restraints 1
_refine_ls_restrained_S_all 1.040
_refine_ls_R_factor_all 0.0359
_refine_ls_R_factor_gt 0.0337
_refine_ls_shift/su_max 0.004
_refine_ls_shift/su_mean 0.000
_refine_ls_structure_factor_coef Fsqd
_refine_ls_weighting_details 'w=1/[\s^2^(Fo^2^)+(0.0392P)^2^+1.9068P] where P=(Fo^2^+2Fc^2^)/3'
_refine_ls_weighting_scheme calc
_refine_ls_wR_factor_gt 0.0822
_refine_ls_wR_factor_ref 0.0836
_reflns_Friedel_coverage 0.932
_reflns_Friedel_fraction_full 0.998
_reflns_Friedel_fraction_max 0.949
_reflns_number_gt 14198
_reflns_number_total 14932
_reflns_threshold_expression 'I > 2\s(I)'
_cod_data_source_file d2dt03045d2.cif
_cod_data_source_block sp-10
_cod_depositor_comments 'Adding full bibliography for 7711866--7711867.cif.'
_cod_database_code 7711866
_shelx_shelxl_version_number 2018/3
_shelx_space_group_comment
;
The symmetry employed for this shelxl refinement is uniquely defined
by the following loop, which should always be used as a source of
symmetry information in preference to the above space-group names.
They are only intended as comments.
;
_shelx_estimated_absorpt_t_max 0.711
_shelx_estimated_absorpt_t_min 0.536
_olex2_refinement_description
;
1. Twinned data refinement
 Scales: 0.568(6)
 0.432(6)
2. Fixed Uiso
 At 1.2 times of:
  All C(H) groups, All C(H,H) groups
 At 1.5 times of:
  All C(H,H,H) groups
3.a Secondary CH2 refined with riding coordinates:
 C018(H01A,H01B), C019(H01C,H01D), C01G(H01J,H01K), C01I(H01M,H01N)
3.b Aromatic/amide H refined with riding coordinates:
 C008(H008), C00B(H00B), C00D(H00D), C00F(H00F), C00G(H00G), C00H(H00H),
 C00J(H00J), C00K(H00K), C00M(H00M), C00N(H00N), C00O(H00O), C00P(H00P),
 C00Q(H00Q), C00R(H00R), C00S(H00S), C00T(H00T), C00U(H00U), C00V(H00V),
 C00W(H00W), C00X(H00X), C00Y(H00Y), C010(H010), C012(H012), C015(H015),
 C016(H016), C01A(H01E), C01B(H01F), C01C(H01G), C01D(H01H), C01E(H01I),
 C01H(H01L), C01J(H01O), C01K(H01P), C01O(H01Q), C01P(H01R), C01Q(H01S),
 C01R(H01T), C01U(H01U), C01V(H01V), C01W(H01W), C01Y(H01Y), C01Z(H01Z),
 C021(H021), C022(H022), C025(H025), C026(H026), C027(H027), C028(H028),
 C029(H029), C02A(H02A), C02C(H02C), C02E(H02F), C02F(H02G), C02I(H02N)
3.c Idealised Me refined as rotating group:
 C02D(H02B,H02D,H02E), C02G(H02H,H02I,H02J), C02H(H02K,H02L,H02M)
;
_smtbx_masks_special_details
;
A solvent mask was calculated and 176 electrons were 
found in a volume of 838\%A^3^ in 1 void per unit cell. 
This is consistent with the presence of 
2[C4H10O1] per Asymmetric Unit 
which account for 168 electrons 
per unit cell.
;
_smtbx_masks_void_probe_radius 1.2
_smtbx_masks_void_truncation_radius 1.2
_olex2_submission_special_instructions 'No special instructions were received'
_oxdiff_exptl_absorpt_empirical_details
;
Empirical correction (ABSPACK) includes:
- Absorption correction using spherical harmonics
- Frame scaling
;

loop_
_space_group_symop_operation_xyz
'x, y, z'
'-x, y+1/2, -z'

loop_
_atom_site_label
_atom_site_type_symbol
_atom_site_fract_x
_atom_site_fract_y
_atom_site_fract_z
_atom_site_U_iso_or_equiv
_atom_site_adp_type
_atom_site_occupancy
_atom_site_site_symmetry_order
_atom_site_calc_flag
_atom_site_refinement_flags_posn
_atom_site_refinement_flags_adp
_atom_site_refinement_flags_occupancy
_atom_site_disorder_assembly
_atom_site_disorder_group
Ru01 Ru 0.80581(3) 0.49295(2) 0.59168(2) 0.01678(7) Uani 1 1 d . . . . .
P002 P 0.94684(11) 0.54057(3) 0.52000(8) 0.0186(2) Uani 1 1 d . . . . .
P003 P 0.59303(9) 0.49616(4) 0.45111(6) 0.01793(18) Uani 1 1 d . . . . .
P004 P 1.01961(9) 0.48939(4) 0.73197(6) 0.01794(18) Uani 1 1 d . . . . .
P005 P 0.66232(11) 0.44590(3) 0.66278(8) 0.0189(2) Uani 1 1 d . . . . .
O006 O 0.3685(3) 0.74792(10) 0.7733(3) 0.0329(7) Uani 1 1 d . . . . .
N007 N 0.2144(4) 0.68725(11) 0.7442(3) 0.0265(7) Uani 1 1 d . . . . .
C008 C 0.4467(4) 0.58979(13) 0.7786(3) 0.0232(8) Uani 1 1 d . . . . .
H008 H 0.466283 0.564124 0.818091 0.028 Uiso 1 1 calc R U . . .
C009 C 0.5399(4) 0.45734(14) 0.3404(3) 0.0220(8) Uani 1 1 d . . . . .
C00A C 1.0809(4) 0.38464(13) 0.4826(3) 0.0235(8) Uani 1 1 d . . . . .
C00B C 0.5810(4) 0.54898(15) 0.2753(3) 0.0262(9) Uani 1 1 d . . . . .
H00B H 0.629794 0.526296 0.250338 0.031 Uiso 1 1 calc R U . . .
C00C C 1.0742(4) 0.43927(14) 0.8049(3) 0.0242(8) Uani 1 1 d . . . . .
C00D C 0.7067(5) 0.36607(15) 0.5815(4) 0.0331(10) Uani 1 1 d . . . . .
H00D H 0.669943 0.378919 0.513807 0.040 Uiso 1 1 calc R U . . .
C00E C 0.6984(4) 0.54148(14) 0.6472(3) 0.0187(8) Uani 1 1 d . . . . .
C00F C 0.4985(5) 0.43918(14) 0.9276(3) 0.0278(9) Uani 1 1 d . . . . .
H00F H 0.427372 0.422716 0.950088 0.033 Uiso 1 1 calc R U . . .
C00G C 0.5445(5) 0.58542(16) 0.2145(4) 0.0309(10) Uani 1 1 d . . . . .
H00G H 0.568778 0.587697 0.148093 0.037 Uiso 1 1 calc R U . . .
C00H C 1.1474(5) 0.40763(13) 0.7630(3) 0.0263(9) Uani 1 1 d . . . . .
H00H H 1.168633 0.411879 0.696161 0.032 Uiso 1 1 calc R U . . .
C00I C 0.5458(4) 0.54547(14) 0.3742(3) 0.0234(8) Uani 1 1 d . . . . .
C00J C 0.6250(5) 0.42221(14) 0.3312(3) 0.0242(8) Uani 1 1 d . . . . .
H00J H 0.717667 0.418087 0.380196 0.029 Uiso 1 1 calc R U . . .
C00K C 0.9115(4) 0.49645(18) 0.3267(3) 0.0233(8) Uani 1 1 d . . . . .
H00K H 0.842553 0.479649 0.350795 0.028 Uiso 1 1 calc R U . . .
C00L C 0.7111(4) 0.38930(14) 0.6738(3) 0.0234(8) Uani 1 1 d . . . . .
C00M C 0.5781(5) 0.47048(15) 0.9949(3) 0.0287(9) Uani 1 1 d . . . . .
H00M H 0.562777 0.475050 1.063479 0.034 Uiso 1 1 calc R U . . .
C00N C 1.0384(5) 0.51278(15) 0.1921(3) 0.0283(9) Uani 1 1 d . . . . .
H00N H 1.055116 0.507679 0.124137 0.034 Uiso 1 1 calc R U . . .
C00O C 0.9368(4) 0.48847(17) 0.2276(3) 0.0258(8) Uani 1 1 d . . . . .
H00O H 0.884623 0.466406 0.184087 0.031 Uiso 1 1 calc R U . . .
C00P C 0.5232(4) 0.43225(14) 0.8292(3) 0.0248(8) Uani 1 1 d . . . . .
H00P H 0.469034 0.410779 0.784640 0.030 Uiso 1 1 calc R U . . .
C00Q C 0.9787(5) 0.56118(14) 0.8546(3) 0.0230(8) Uani 1 1 d . . . . .
H00Q H 0.887360 0.565012 0.803818 0.028 Uiso 1 1 calc R U . . .
C00R C 0.5737(5) 0.39301(15) 0.2494(3) 0.0262(9) Uani 1 1 d . . . . .
H00R H 0.631370 0.368732 0.244076 0.031 Uiso 1 1 calc R U . . .
C00S C 0.8490(4) 0.61667(14) 0.4074(4) 0.0271(9) Uani 1 1 d . . . . .
H00S H 0.847115 0.601175 0.344366 0.033 Uiso 1 1 calc R U . . .
C00T C 1.1100(5) 0.34663(15) 0.5409(4) 0.0338(10) Uani 1 1 d . . . . .
H00T H 1.059815 0.340740 0.594153 0.041 Uiso 1 1 calc R U . . .
C00U C 0.7031(4) 0.48792(17) 0.8594(3) 0.0238(9) Uani 1 1 d . . . . .
H00U H 0.771779 0.505044 0.835897 0.029 Uiso 1 1 calc R U . . .
C00V C 1.0897(4) 0.55281(14) 0.3561(3) 0.0248(8) Uani 1 1 d . . . . .
H00V H 1.142559 0.574696 0.399863 0.030 Uiso 1 1 calc R U . . .
C00W C 0.3423(4) 0.61795(13) 0.7988(3) 0.0256(8) Uani 1 1 d . . . . .
H00W H 0.291711 0.611856 0.851725 0.031 Uiso 1 1 calc R U . . .
C00X C 0.8049(5) 0.65914(15) 0.4008(4) 0.0334(10) Uani 1 1 d . . . . .
H00X H 0.773693 0.672482 0.333260 0.040 Uiso 1 1 calc R U . . .
C00Y C 0.4732(5) 0.61833(15) 0.2501(4) 0.0332(10) Uani 1 1 d . . . . .
H00Y H 0.446087 0.642945 0.207293 0.040 Uiso 1 1 calc R U . . .
C00Z C 0.3149(4) 0.65471(13) 0.7401(3) 0.0238(8) Uani 1 1 d . . . . .
C010 C 1.2026(5) 0.52191(14) 0.9184(3) 0.0268(9) Uani 1 1 d . . . . .
H010 H 1.264298 0.498802 0.911172 0.032 Uiso 1 1 calc R U . . .
C011 C 0.5236(4) 0.59846(13) 0.7012(3) 0.0218(8) Uani 1 1 d . . . . .
C012 C 0.4768(4) 0.57921(14) 0.4099(3) 0.0268(9) Uani 1 1 d . . . . .
H012 H 0.453901 0.577486 0.476886 0.032 Uiso 1 1 calc R U . . .
C013 C 0.6261(4) 0.45607(13) 0.7932(3) 0.0193(7) Uani 1 1 d . . . . .
C014 C 0.8960(4) 0.59691(13) 0.5063(3) 0.0228(8) Uani 1 1 d . . . . .
C015 C 0.8063(5) 0.68207(15) 0.4928(4) 0.0348(10) Uani 1 1 d . . . . .
H015 H 0.773915 0.710756 0.488280 0.042 Uiso 1 1 calc R U . . .
C016 C 1.0230(5) 0.58973(15) 0.9390(3) 0.0262(9) Uani 1 1 d . . . . .
H016 H 0.961329 0.612886 0.945782 0.031 Uiso 1 1 calc R U . . .
C017 C 0.9864(4) 0.52883(13) 0.3907(3) 0.0221(8) Uani 1 1 d . . . . .
C018 C 0.4733(4) 0.44458(15) 0.5730(3) 0.0256(9) Uani 1 1 d . . . . .
H01A H 0.465319 0.420948 0.521588 0.031 Uiso 1 1 calc R U . . .
H01B H 0.401092 0.439650 0.615350 0.031 Uiso 1 1 calc R U . . .
C019 C 1.1720(4) 0.50098(14) 0.6699(3) 0.0220(9) Uani 1 1 d . . . . .
H01C H 1.266063 0.503317 0.724851 0.026 Uiso 1 1 calc R U . . .
H01D H 1.180975 0.478159 0.619520 0.026 Uiso 1 1 calc R U . . .
C01A C 1.2478(5) 0.55051(15) 1.0031(3) 0.0277(9) Uani 1 1 d . . . . .
H01E H 1.339589 0.546790 1.053354 0.033 Uiso 1 1 calc R U . . .
C01B C 0.6796(4) 0.4947(2) 0.9597(3) 0.0263(8) Uani 1 1 d . . . . .
H01F H 0.733756 0.516052 1.004559 0.032 Uiso 1 1 calc R U . . .
C01C C 0.4408(5) 0.61565(14) 0.3481(4) 0.0318(10) Uani 1 1 d . . . . .
H01G H 0.393856 0.638740 0.373151 0.038 Uiso 1 1 calc R U . . .
C01D C 1.1893(5) 0.36995(15) 0.8184(4) 0.0345(10) Uani 1 1 d . . . . .
H01H H 1.238734 0.348613 0.789046 0.041 Uiso 1 1 calc R U . . .
C01E C 1.0434(5) 0.43235(15) 0.9027(4) 0.0297(9) Uani 1 1 d . . . . .
H01I H 0.993235 0.453543 0.931866 0.036 Uiso 1 1 calc R U . . .
C01F C 0.1980(5) 0.80154(14) 0.7979(4) 0.0311(9) Uani 1 1 d . . . . .
C01G C 1.1334(4) 0.54324(13) 0.6113(3) 0.0230(8) Uani 1 1 d . . . . .
H01J H 1.206121 0.549616 0.570225 0.028 Uiso 1 1 calc R U . . .
H01K H 1.137224 0.566376 0.663557 0.028 Uiso 1 1 calc R U . . .
C01H C 0.4934(4) 0.63684(14) 0.6441(3) 0.0236(8) Uani 1 1 d . . . . .
H01L H 0.542914 0.643403 0.590836 0.028 Uiso 1 1 calc R U . . .
C01I C 0.4400(4) 0.48652(15) 0.5134(3) 0.0232(9) Uani 1 1 d . . . . .
H01M H 0.433285 0.509837 0.563018 0.028 Uiso 1 1 calc R U . . .
H01N H 0.345755 0.484714 0.458398 0.028 Uiso 1 1 calc R U . . .
C01J C 0.4407(5) 0.39879(15) 0.1763(3) 0.0299(9) Uani 1 1 d . . . . .
H01O H 0.407506 0.378874 0.120428 0.036 Uiso 1 1 calc R U . . .
C01K C 0.7555(7) 0.32436(15) 0.5880(4) 0.0391(11) Uani 1 1 d . . . . .
H01P H 0.750477 0.308841 0.524546 0.047 Uiso 1 1 calc R U . . .
C01L C 0.6222(4) 0.56809(13) 0.6752(3) 0.0219(8) Uani 1 1 d . . . . .
C01M C 1.0687(4) 0.52717(13) 0.8451(3) 0.0215(8) Uani 1 1 d . . . . .
C01N C 0.9846(4) 0.41600(13) 0.5084(3) 0.0221(8) Uani 1 1 d . . . . .
C01O C 0.7675(5) 0.36932(14) 0.7711(4) 0.0307(9) Uani 1 1 d . . . . .
H01Q H 0.770753 0.384480 0.834800 0.037 Uiso 1 1 calc R U . . .
C01P C 0.4039(4) 0.46301(14) 0.2660(3) 0.0244(8) Uani 1 1 d . . . . .
H01R H 0.344749 0.486933 0.271523 0.029 Uiso 1 1 calc R U . . .
C01Q C 0.1668(6) 0.83531(17) 0.8585(4) 0.0407(11) Uani 1 1 d . . . . .
H01S H 0.076836 0.850378 0.835894 0.049 Uiso 1 1 calc R U . . .
C01R C 1.1573(5) 0.58434(15) 1.0130(3) 0.0294(9) Uani 1 1 d . . . . .
H01T H 1.187019 0.603777 1.070381 0.035 Uiso 1 1 calc R U . . .
C01S C 0.3924(4) 0.66478(14) 0.6654(3) 0.0250(8) Uani 1 1 d . . . . .
C01T C 0.3309(5) 0.77970(15) 0.8329(4) 0.0337(10) Uani 1 1 d . . . . .
C01U C 1.2115(6) 0.31749(18) 0.5215(4) 0.0442(13) Uani 1 1 d . . . . .
H01U H 1.231036 0.292247 0.562760 0.053 Uiso 1 1 calc R U . . .
C01V C 0.1005(5) 0.78841(13) 0.6989(3) 0.0278(9) Uani 1 1 d . . . . .
H01V H 0.016787 0.805165 0.667786 0.033 Uiso 1 1 calc R U . . .
C01W C 0.8550(5) 0.66270(15) 0.5903(4) 0.0333(10) Uani 1 1 d . . . . .
H01W H 0.859056 0.678422 0.653398 0.040 Uiso 1 1 calc R U . . .
C01Y C 1.2537(5) 0.36170(18) 0.3833(5) 0.0416(12) Uani 1 1 d . . . . .
H01Y H 1.301845 0.366821 0.328532 0.050 Uiso 1 1 calc R U . . .
C01Z C 1.1151(5) 0.54456(15) 0.2572(3) 0.0276(9) Uani 1 1 d . . . . .
H01Z H 1.185858 0.560885 0.233878 0.033 Uiso 1 1 calc R U . . .
C020 C 0.9136(4) 0.44322(14) 0.5357(3) 0.0201(8) Uani 1 1 d . . . . .
C021 C 0.8983(5) 0.62041(14) 0.5974(4) 0.0277(9) Uani 1 1 d . . . . .
H021 H 0.929905 0.607350 0.665207 0.033 Uiso 1 1 calc R U . . .
C022 C 1.1533(5) 0.39141(16) 0.4024(4) 0.0309(9) Uani 1 1 d . . . . .
H022 H 1.133900 0.416494 0.360565 0.037 Uiso 1 1 calc R U . . .
C023 C 0.3343(4) 0.70631(14) 0.6115(4) 0.0287(9) Uani 1 1 d . . . . .
C024 C 0.2559(4) 0.72517(13) 0.6942(4) 0.0277(9) Uani 1 1 d . . . . .
C025 C 1.0853(6) 0.39465(17) 0.9583(4) 0.0374(12) Uani 1 1 d . . . . .
H025 H 1.063438 0.390235 1.024887 0.045 Uiso 1 1 calc R U . . .
C026 C 0.1265(5) 0.75298(13) 0.6504(4) 0.0299(9) Uani 1 1 d . . . . .
H026 H 0.059856 0.745146 0.585292 0.036 Uiso 1 1 calc R U . . .
C027 C 0.3561(5) 0.43392(15) 0.1851(3) 0.0307(10) Uani 1 1 d . . . . .
H027 H 0.264378 0.438065 0.134991 0.037 Uiso 1 1 calc R U . . .
C028 C 1.1591(6) 0.36349(16) 0.9165(4) 0.0391(12) Uani 1 1 d . . . . .
H028 H 1.188737 0.337914 0.954698 0.047 Uiso 1 1 calc R U . . .
C029 C 0.8192(6) 0.32767(16) 0.7775(4) 0.0421(12) Uani 1 1 d . . . . .
H029 H 0.859541 0.315054 0.844935 0.051 Uiso 1 1 calc R U . . .
C02A C 1.2840(6) 0.32471(18) 0.4434(5) 0.0466(14) Uani 1 1 d . . . . .
H02A H 1.353439 0.304776 0.430814 0.056 Uiso 1 1 calc R U . . .
C02C C 0.4330(5) 0.79097(16) 0.9255(4) 0.0378(11) Uani 1 1 d . . . . .
H02C H 0.523887 0.776313 0.946877 0.045 Uiso 1 1 calc R U . . .
C02D C 0.4540(6) 0.73494(17) 0.5896(5) 0.0441(12) Uani 1 1 d . . . . .
H02B H 0.529830 0.739631 0.655765 0.066 Uiso 1 1 calc R U . . .
H02D H 0.411186 0.762273 0.561654 0.066 Uiso 1 1 calc R U . . .
H02E H 0.497985 0.721324 0.537272 0.066 Uiso 1 1 calc R U . . .
C02E C 0.4004(7) 0.8245(2) 0.9878(5) 0.0542(15) Uani 1 1 d . . . . .
H02F H 0.467339 0.831919 1.053188 0.065 Uiso 1 1 calc R U . . .
C02F C 0.2681(6) 0.84667(19) 0.9521(4) 0.0485(13) Uani 1 1 d . . . . .
H02G H 0.247371 0.869920 0.992543 0.058 Uiso 1 1 calc R U . . .
C02G C 0.1558(5) 0.69097(15) 0.8366(4) 0.0360(10) Uani 1 1 d . . . . .
H02H H 0.101582 0.665056 0.844130 0.054 Uiso 1 1 calc R U . . .
H02I H 0.089473 0.715451 0.827892 0.054 Uiso 1 1 calc R U . . .
H02J H 0.236521 0.694914 0.900256 0.054 Uiso 1 1 calc R U . . .
C02H C 0.2205(5) 0.69632(17) 0.5061(4) 0.0370(10) Uani 1 1 d . . . . .
H02K H 0.269018 0.681712 0.457722 0.056 Uiso 1 1 calc R U . . .
H02L H 0.176854 0.722872 0.473248 0.056 Uiso 1 1 calc R U . . .
H02M H 0.143385 0.678039 0.520238 0.056 Uiso 1 1 calc R U . . .
C02I C 0.8118(7) 0.30479(16) 0.6859(4) 0.0478(13) Uani 1 1 d . . . . .
H02N H 0.844565 0.276152 0.689505 0.057 Uiso 1 1 calc R U . . .

loop_
_atom_site_aniso_label
_atom_site_aniso_U_11
_atom_site_aniso_U_22
_atom_site_aniso_U_33
_atom_site_aniso_U_23
_atom_site_aniso_U_13
_atom_site_aniso_U_12
Ru01 0.01533(11) 0.01846(12) 0.01628(11) -0.00068(11) 0.00351(8) 0.00000(10)
P002 0.0179(5) 0.0195(5) 0.0186(5) 0.0000(4) 0.0048(4) -0.0010(4)
P003 0.0149(4) 0.0219(5) 0.0161(4) 0.0001(5) 0.0024(3) 0.0003(4)
P004 0.0156(4) 0.0213(5) 0.0161(4) -0.0009(4) 0.0024(3) -0.0004(4)
P005 0.0177(5) 0.0212(5) 0.0182(5) -0.0001(4) 0.0050(4) -0.0024(4)
O006 0.0277(15) 0.0244(15) 0.0436(18) -0.0051(13) 0.0038(13) -0.0019(12)
N007 0.0254(17) 0.0188(16) 0.0392(19) -0.0013(14) 0.0154(14) 0.0004(13)
C008 0.0236(19) 0.0213(19) 0.0266(19) 0.0016(16) 0.0101(16) 0.0006(15)
C009 0.0182(19) 0.028(2) 0.0187(19) -0.0021(17) 0.0034(15) -0.0010(16)
C00A 0.0190(18) 0.024(2) 0.027(2) -0.0064(16) 0.0038(15) 0.0015(15)
C00B 0.0210(19) 0.032(2) 0.0232(19) -0.0015(17) 0.0008(15) -0.0013(17)
C00C 0.0174(18) 0.027(2) 0.0237(19) 0.0045(17) -0.0032(15) -0.0074(16)
C00D 0.042(3) 0.029(2) 0.032(2) -0.0052(19) 0.0142(19) -0.0064(19)
C00E 0.0166(19) 0.0189(19) 0.0186(18) -0.0004(16) 0.0005(15) -0.0011(16)
C00F 0.027(2) 0.029(2) 0.028(2) 0.0030(17) 0.0075(16) -0.0023(17)
C00G 0.036(2) 0.034(2) 0.020(2) 0.0001(18) 0.0016(17) -0.009(2)
C00H 0.026(2) 0.022(2) 0.027(2) 0.0010(16) 0.0006(16) -0.0044(16)
C00I 0.0204(19) 0.025(2) 0.0227(19) -0.0014(17) 0.0007(15) 0.0006(16)
C00J 0.024(2) 0.029(2) 0.0186(18) -0.0036(16) 0.0048(15) -0.0033(17)
C00K 0.0213(16) 0.029(2) 0.0191(15) 0.005(2) 0.0042(13) 0.001(2)
C00L 0.0234(19) 0.024(2) 0.0241(19) -0.0037(16) 0.0084(15) -0.0071(16)
C00M 0.030(2) 0.038(2) 0.0172(18) 0.0006(17) 0.0039(16) 0.0057(18)
C00N 0.029(2) 0.040(2) 0.0180(18) 0.0014(17) 0.0097(16) 0.0049(18)
C00O 0.0229(17) 0.030(2) 0.0235(17) -0.003(2) 0.0044(13) -0.0003(19)
C00P 0.0221(19) 0.029(2) 0.0234(19) 0.0024(16) 0.0056(15) -0.0012(16)
C00Q 0.024(2) 0.028(2) 0.0176(18) 0.0003(16) 0.0064(15) -0.0057(16)
C00R 0.032(2) 0.025(2) 0.025(2) -0.0058(17) 0.0143(18) 0.0009(18)
C00S 0.024(2) 0.024(2) 0.033(2) 0.0016(17) 0.0046(16) -0.0023(16)
C00T 0.040(2) 0.029(2) 0.031(2) -0.0054(19) 0.0066(19) 0.0065(19)
C00U 0.0222(17) 0.023(2) 0.0258(17) 0.001(2) 0.0046(14) 0.0006(19)
C00V 0.0226(19) 0.028(2) 0.0240(19) 0.0023(16) 0.0056(15) -0.0020(16)
C00W 0.026(2) 0.0198(19) 0.034(2) -0.0005(16) 0.0130(17) -0.0026(16)
C00X 0.026(2) 0.027(2) 0.045(3) 0.009(2) 0.0044(19) 0.0006(17)
C00Y 0.033(2) 0.030(2) 0.030(2) 0.0084(19) -0.0026(18) -0.0052(19)
C00Z 0.0206(18) 0.021(2) 0.031(2) -0.0034(16) 0.0097(16) 0.0012(15)
C010 0.025(2) 0.028(2) 0.027(2) 0.0002(17) 0.0059(17) -0.0046(17)
C011 0.0169(18) 0.0222(19) 0.0262(19) -0.0035(16) 0.0050(15) -0.0002(15)
C012 0.024(2) 0.030(2) 0.0241(19) -0.0013(17) 0.0015(15) 0.0022(17)
C013 0.0179(17) 0.0216(19) 0.0185(17) -0.0010(15) 0.0052(14) 0.0027(15)
C014 0.0148(18) 0.023(2) 0.031(2) 0.0005(16) 0.0079(15) -0.0053(15)
C015 0.025(2) 0.022(2) 0.057(3) -0.002(2) 0.009(2) 0.0005(17)
C016 0.030(2) 0.027(2) 0.022(2) -0.0020(17) 0.0070(17) -0.0060(18)
C017 0.0189(18) 0.026(2) 0.0215(18) 0.0028(16) 0.0048(15) 0.0027(15)
C018 0.0166(18) 0.034(2) 0.0260(19) -0.0043(18) 0.0060(15) -0.0082(17)
C019 0.0165(16) 0.032(3) 0.0186(16) -0.0023(16) 0.0055(13) -0.0010(15)
C01A 0.028(2) 0.034(2) 0.0193(19) -0.0006(17) 0.0023(16) -0.0122(18)
C01B 0.0283(18) 0.028(2) 0.0214(16) -0.001(2) 0.0035(14) -0.001(2)
C01C 0.035(2) 0.024(2) 0.032(2) -0.0036(18) -0.0011(18) 0.0028(18)
C01D 0.036(2) 0.023(2) 0.040(3) 0.0027(19) 0.0005(19) 0.0007(18)
C01E 0.027(2) 0.031(2) 0.028(2) 0.0044(18) 0.0023(17) -0.0084(18)
C01F 0.033(2) 0.025(2) 0.039(2) -0.0016(18) 0.0159(18) -0.0059(17)
C01G 0.0181(18) 0.024(2) 0.0287(19) -0.0029(17) 0.0095(15) -0.0035(16)
C01H 0.0213(19) 0.025(2) 0.025(2) 0.0009(16) 0.0068(16) 0.0006(16)
C01I 0.0155(16) 0.029(3) 0.0242(18) -0.0029(17) 0.0040(13) -0.0019(16)
C01J 0.032(2) 0.036(2) 0.0212(19) -0.0093(18) 0.0051(16) -0.0073(19)
C01K 0.064(3) 0.025(2) 0.031(2) -0.0093(19) 0.016(2) -0.009(2)
C01L 0.0204(18) 0.025(2) 0.0203(18) -0.0017(16) 0.0055(15) -0.0026(16)
C01M 0.0224(19) 0.022(2) 0.0197(18) 0.0016(15) 0.0043(15) -0.0064(15)
C01N 0.0201(19) 0.021(2) 0.0239(19) 0.0000(16) 0.0033(15) -0.0008(16)
C01O 0.038(2) 0.025(2) 0.026(2) -0.0011(17) 0.0034(18) -0.0020(18)
C01P 0.024(2) 0.027(2) 0.0218(19) 0.0009(17) 0.0046(16) 0.0005(17)
C01Q 0.050(3) 0.037(3) 0.042(3) -0.007(2) 0.024(2) -0.003(2)
C01R 0.036(2) 0.031(2) 0.0188(19) -0.0036(17) 0.0035(17) -0.012(2)
C01S 0.024(2) 0.020(2) 0.031(2) 0.0000(16) 0.0060(16) 0.0012(16)
C01T 0.037(2) 0.029(2) 0.037(2) -0.0016(19) 0.0137(19) -0.0083(19)
C01U 0.055(3) 0.032(3) 0.040(3) -0.003(2) 0.002(2) 0.017(2)
C01V 0.025(2) 0.025(2) 0.034(2) 0.0033(17) 0.0101(17) 0.0014(16)
C01W 0.034(2) 0.025(2) 0.046(3) -0.0078(19) 0.019(2) -0.0081(19)
C01Y 0.029(2) 0.046(3) 0.053(3) -0.020(2) 0.017(2) -0.001(2)
C01Z 0.025(2) 0.035(2) 0.0234(19) 0.0083(18) 0.0085(16) 0.0010(18)
C020 0.020(2) 0.021(2) 0.0178(18) -0.0022(16) 0.0005(15) -0.0013(16)
C021 0.025(2) 0.027(2) 0.033(2) 0.0007(18) 0.0113(17) -0.0022(17)
C022 0.021(2) 0.033(2) 0.039(2) -0.008(2) 0.0097(17) -0.0025(17)
C023 0.026(2) 0.026(2) 0.037(2) 0.0086(18) 0.0127(17) 0.0032(16)
C024 0.022(2) 0.023(2) 0.039(2) -0.0029(17) 0.0081(17) -0.0023(16)
C025 0.038(3) 0.041(3) 0.028(2) 0.014(2) -0.001(2) -0.010(2)
C026 0.027(2) 0.023(2) 0.039(2) -0.0023(18) 0.0070(17) -0.0024(16)
C027 0.028(2) 0.036(2) 0.024(2) -0.0024(18) -0.0030(17) -0.0035(18)
C028 0.040(3) 0.026(2) 0.042(3) 0.012(2) -0.008(2) -0.004(2)
C029 0.060(3) 0.025(2) 0.042(3) 0.002(2) 0.015(2) 0.002(2)
C02A 0.035(3) 0.042(3) 0.061(3) -0.020(3) 0.007(2) 0.010(2)
C02C 0.037(2) 0.041(3) 0.033(2) 0.005(2) 0.0048(19) -0.012(2)
C02D 0.040(3) 0.036(3) 0.063(3) 0.021(2) 0.026(2) 0.009(2)
C02E 0.065(4) 0.059(4) 0.038(3) -0.004(3) 0.012(3) -0.033(3)
C02F 0.056(3) 0.054(3) 0.044(3) -0.015(3) 0.028(3) -0.015(3)
C02G 0.044(3) 0.026(2) 0.046(3) 0.000(2) 0.027(2) 0.0058(19)
C02H 0.037(2) 0.042(3) 0.034(2) 0.006(2) 0.0129(19) 0.014(2)
C02I 0.080(4) 0.022(2) 0.042(3) 0.001(2) 0.017(3) 0.006(2)

loop_
_atom_type_symbol
_atom_type_description
_atom_type_scat_dispersion_real
_atom_type_scat_dispersion_imag
_atom_type_scat_source
C C 0.0181 0.0091 'International Tables Vol C Tables 4.2.6.8 and 6.1.1.4'
H H 0.0000 0.0000 'International Tables Vol C Tables 4.2.6.8 and 6.1.1.4'
N N 0.0311 0.0180 'International Tables Vol C Tables 4.2.6.8 and 6.1.1.4'
O O 0.0492 0.0322 'International Tables Vol C Tables 4.2.6.8 and 6.1.1.4'
P P 0.2955 0.4335 'International Tables Vol C Tables 4.2.6.8 and 6.1.1.4'
Ru Ru 0.0552 3.2960 'International Tables Vol C Tables 4.2.6.8 and 6.1.1.4'

loop_
_exptl_crystal_face_index_h
_exptl_crystal_face_index_k
_exptl_crystal_face_index_l
_exptl_crystal_face_perp_dist
-1 0 8 0.0602
2 -5 7 0.0698
-1 -12 7 0.0639
0 12 -7 0.0664
6 7 -4 0.1176
1 17 -5 0.0667
2 -15 4 0.0715
-6 -1 1 0.1202
-1 20 0 0.0648
3 -19 0 0.0725
1 -19 -3 0.0620
-2 19 3 0.0656
1 -16 -5 0.0639
6 5 0 0.1212
3 -14 -5 0.0815
-2 -6 -7 0.0697
1 0 -8 0.0657
-1 0 8 0.0620
1 0 8 0.0653
-2 5 -7 0.0697
-1 -6 8 0.0639
1 -6 7 0.0642
-1 11 -6 0.0677
2 12 -7 0.0730
-1 -17 5 0.0670
-2 18 -2 0.0684
1 -19 2 0.0648
3 18 -3 0.0739
-2 -20 0 0.0684
1 20 0 0.0634
-2 -19 -2 0.0649
6 -5 -2 0.1176
-1 16 5 0.0620
-2 -15 -4 0.0680
1 16 4 0.0698
-1 12 7 0.0620
1 12 6 0.0606
3 -6 -8 0.0752

loop_
_geom_angle_atom_site_label_1
_geom_angle_atom_site_label_2
_geom_angle_atom_site_label_3
_geom_angle
_geom_angle_site_symmetry_1
_geom_angle_site_symmetry_3
_geom_angle_publ_flag
P002 Ru01 P003 96.94(4) . . ?
P002 Ru01 P004 83.04(4) . . ?
P002 Ru01 P005 179.30(4) . . ?
P003 Ru01 P004 179.63(5) . . ?
P005 Ru01 P003 82.56(4) . . ?
P005 Ru01 P004 97.46(4) . . ?
C00E Ru01 P002 92.49(12) . . ?
C00E Ru01 P003 80.96(11) . . ?
C00E Ru01 P004 99.41(11) . . ?
C00E Ru01 P005 86.95(12) . . ?
C00E Ru01 C020 179.45(19) . . ?
C020 Ru01 P002 88.06(12) . . ?
C020 Ru01 P003 98.91(11) . . ?
C020 Ru01 P004 80.72(11) . . ?
C020 Ru01 P005 92.50(12) . . ?
C014 P002 Ru01 119.74(13) . . ?
C014 P002 C017 102.27(19) . . ?
C014 P002 C01G 101.54(19) . . ?
C017 P002 Ru01 119.87(14) . . ?
C017 P002 C01G 102.39(18) . . ?
C01G P002 Ru01 108.31(14) . . ?
C009 P003 Ru01 125.75(14) . . ?
C00I P003 Ru01 120.06(14) . . ?
C00I P003 C009 98.8(2) . . ?
C00I P003 C01I 105.6(2) . . ?
C01I P003 Ru01 105.00(12) . . ?
C01I P003 C009 98.30(19) . . ?
C00C P004 Ru01 120.76(13) . . ?
C00C P004 C019 104.26(19) . . ?
C00C P004 C01M 99.2(2) . . ?
C019 P004 Ru01 104.98(12) . . ?
C019 P004 C01M 98.86(18) . . ?
C01M P004 Ru01 125.20(14) . . ?
C00L P005 Ru01 119.02(13) . . ?
C00L P005 C013 101.43(19) . . ?
C00L P005 C018 101.98(19) . . ?
C013 P005 Ru01 120.84(13) . . ?
C013 P005 C018 102.15(18) . . ?
C018 P005 Ru01 108.72(14) . . ?
C01T O006 C024 120.7(3) . . ?
C00Z N007 C024 108.7(3) . . ?
C00Z N007 C02G 119.5(4) . . ?
C02G N007 C024 120.3(3) . . ?
C00W C008 H008 119.1 . . ?
C00W C008 C011 121.7(4) . . ?
C011 C008 H008 119.1 . . ?
C00J C009 P003 122.9(3) . . ?
C00J C009 C01P 119.1(4) . . ?
C01P C009 P003 118.0(3) . . ?
C00T C00A C01N 120.5(4) . . ?
C022 C00A C00T 117.8(4) . . ?
C022 C00A C01N 121.7(4) . . ?
C00G C00B H00B 119.9 . . ?
C00G C00B C00I 120.2(4) . . ?
C00I C00B H00B 119.9 . . ?
C00H C00C P004 120.7(3) . . ?
C01E C00C P004 120.5(4) . . ?
C01E C00C C00H 118.8(4) . . ?
C00L C00D H00D 119.8 . . ?
C01K C00D H00D 119.8 . . ?
C01K C00D C00L 120.3(4) . . ?
C01L C00E Ru01 173.6(4) . . ?
C00M C00F H00F 119.9 . . ?
C00P C00F H00F 119.9 . . ?
C00P C00F C00M 120.2(4) . . ?
C00B C00G H00G 119.9 . . ?
C00Y C00G C00B 120.2(4) . . ?
C00Y C00G H00G 119.9 . . ?
C00C C00H H00H 119.7 . . ?
C01D C00H C00C 120.7(4) . . ?
C01D C00H H00H 119.7 . . ?
C00B C00I P003 118.8(3) . . ?
C012 C00I P003 122.3(3) . . ?
C012 C00I C00B 118.9(4) . . ?
C009 C00J H00J 120.2 . . ?
C009 C00J C00R 119.6(4) . . ?
C00R C00J H00J 120.2 . . ?
C00O C00K H00K 119.8 . . ?
C017 C00K H00K 119.8 . . ?
C017 C00K C00O 120.5(4) . . ?
C00D C00L P005 119.2(3) . . ?
C01O C00L P005 122.7(3) . . ?
C01O C00L C00D 117.8(4) . . ?
C00F C00M H00M 120.5 . . ?
C01B C00M C00F 119.0(4) . . ?
C01B C00M H00M 120.5 . . ?
C00O C00N H00N 120.4 . . ?
C01Z C00N H00N 120.4 . . ?
C01Z C00N C00O 119.3(4) . . ?
C00K C00O C00N 120.0(4) . . ?
C00K C00O H00O 120.0 . . ?
C00N C00O H00O 120.0 . . ?
C00F C00P H00P 119.3 . . ?
C00F C00P C013 121.5(4) . . ?
C013 C00P H00P 119.3 . . ?
C016 C00Q H00Q 120.1 . . ?
C01M C00Q H00Q 120.1 . . ?
C01M C00Q C016 119.8(4) . . ?
C00J C00R H00R 119.4 . . ?
C01J C00R C00J 121.1(4) . . ?
C01J C00R H00R 119.4 . . ?
C00X C00S H00S 119.9 . . ?
C014 C00S H00S 119.9 . . ?
C014 C00S C00X 120.2(4) . . ?
C00A C00T H00T 119.6 . . ?
C01U C00T C00A 120.8(5) . . ?
C01U C00T H00T 119.6 . . ?
C013 C00U H00U 119.8 . . ?
C01B C00U H00U 119.8 . . ?
C01B C00U C013 120.3(4) . . ?
C017 C00V H00V 120.1 . . ?
C01Z C00V H00V 120.1 . . ?
C01Z C00V C017 119.7(4) . . ?
C008 C00W H00W 120.9 . . ?
C00Z C00W C008 118.1(4) . . ?
C00Z C00W H00W 120.9 . . ?
C00S C00X H00X 119.9 . . ?
C015 C00X C00S 120.3(4) . . ?
C015 C00X H00X 119.9 . . ?
C00G C00Y H00Y 119.9 . . ?
C00G C00Y C01C 120.2(4) . . ?
C01C C00Y H00Y 119.9 . . ?
C00W C00Z N007 128.8(4) . . ?
C00W C00Z C01S 121.5(4) . . ?
C01S C00Z N007 109.7(4) . . ?
C01A C010 H010 119.8 . . ?
C01M C010 H010 119.8 . . ?
C01M C010 C01A 120.4(4) . . ?
C008 C011 C01H 118.1(4) . . ?
C008 C011 C01L 121.4(4) . . ?
C01H C011 C01L 120.3(4) . . ?
C00I C012 H012 119.9 . . ?
C00I C012 C01C 120.3(4) . . ?
C01C C012 H012 119.9 . . ?
C00P C013 P005 121.4(3) . . ?
C00P C013 C00U 118.3(4) . . ?
C00U C013 P005 120.3(3) . . ?
C00S C014 P002 122.3(3) . . ?
C021 C014 P002 118.9(3) . . ?
C021 C014 C00S 118.7(4) . . ?
C00X C015 H015 120.3 . . ?
C01W C015 C00X 119.3(4) . . ?
C01W C015 H015 120.3 . . ?
C00Q C016 H016 119.9 . . ?
C01R C016 C00Q 120.2(4) . . ?
C01R C016 H016 119.9 . . ?
C00K C017 P002 120.2(3) . . ?
C00K C017 C00V 119.6(4) . . ?
C00V C017 P002 120.2(3) . . ?
P005 C018 H01A 109.7 . . ?
P005 C018 H01B 109.7 . . ?
H01A C018 H01B 108.2 . . ?
C01I C018 P005 109.9(3) . . ?
C01I C018 H01A 109.7 . . ?
C01I C018 H01B 109.7 . . ?
P004 C019 H01C 110.5 . . ?
P004 C019 H01D 110.5 . . ?
H01C C019 H01D 108.7 . . ?
C01G C019 P004 106.0(3) . . ?
C01G C019 H01C 110.5 . . ?
C01G C019 H01D 110.5 . . ?
C010 C01A H01E 120.2 . . ?
C01R C01A C010 119.6(4) . . ?
C01R C01A H01E 120.2 . . ?
C00M C01B C00U 120.7(4) . . ?
C00M C01B H01F 119.6 . . ?
C00U C01B H01F 119.6 . . ?
C00Y C01C C012 120.2(4) . . ?
C00Y C01C H01G 119.9 . . ?
C012 C01C H01G 119.9 . . ?
C00H C01D H01H 119.9 . . ?
C028 C01D C00H 120.1(5) . . ?
C028 C01D H01H 119.9 . . ?
C00C C01E H01I 119.7 . . ?
C00C C01E C025 120.6(5) . . ?
C025 C01E H01I 119.7 . . ?
C01Q C01F C01T 119.3(5) . . ?
C01Q C01F C01V 123.0(4) . . ?
C01T C01F C01V 117.7(4) . . ?
P002 C01G H01J 109.6 . . ?
P002 C01G H01K 109.6 . . ?
C019 C01G P002 110.2(3) . . ?
C019 C01G H01J 109.6 . . ?
C019 C01G H01K 109.6 . . ?
H01J C01G H01K 108.1 . . ?
C011 C01H H01L 120.0 . . ?
C01S C01H C011 120.0(4) . . ?
C01S C01H H01L 120.0 . . ?
P003 C01I H01M 110.5 . . ?
P003 C01I H01N 110.5 . . ?
C018 C01I P003 106.4(3) . . ?
C018 C01I H01M 110.5 . . ?
C018 C01I H01N 110.5 . . ?
H01M C01I H01N 108.6 . . ?
C00R C01J H01O 120.4 . . ?
C00R C01J C027 119.3(4) . . ?
C027 C01J H01O 120.4 . . ?
C00D C01K H01P 119.4 . . ?
C00D C01K C02I 121.3(4) . . ?
C02I C01K H01P 119.4 . . ?
C00E C01L C011 175.6(4) . . ?
C00Q C01M P004 121.9(3) . . ?
C010 C01M P004 118.0(3) . . ?
C010 C01M C00Q 120.1(4) . . ?
C020 C01N C00A 174.9(4) . . ?
C00L C01O H01Q 119.1 . . ?
C00L C01O C029 121.8(4) . . ?
C029 C01O H01Q 119.1 . . ?
C009 C01P H01R 119.9 . . ?
C027 C01P C009 120.2(4) . . ?
C027 C01P H01R 119.9 . . ?
C01F C01Q H01S 120.2 . . ?
C02F C01Q C01F 119.5(5) . . ?
C02F C01Q H01S 120.2 . . ?
C016 C01R H01T 120.0 . . ?
C01A C01R C016 120.0(4) . . ?
C01A C01R H01T 120.0 . . ?
C00Z C01S C023 109.1(4) . . ?
C01H C01S C00Z 120.5(4) . . ?
C01H C01S C023 130.2(4) . . ?
O006 C01T C01F 120.9(4) . . ?
O006 C01T C02C 117.3(4) . . ?
C02C C01T C01F 121.6(5) . . ?
C00T C01U H01U 119.5 . . ?
C02A C01U C00T 121.0(5) . . ?
C02A C01U H01U 119.5 . . ?
C01F C01V H01V 119.6 . . ?
C026 C01V C01F 120.7(4) . . ?
C026 C01V H01V 119.6 . . ?
C015 C01W H01W 119.7 . . ?
C015 C01W C021 120.6(4) . . ?
C021 C01W H01W 119.7 . . ?
C022 C01Y H01Y 119.6 . . ?
C02A C01Y H01Y 119.6 . . ?
C02A C01Y C022 120.8(5) . . ?
C00N C01Z C00V 120.9(4) . . ?
C00N C01Z H01Z 119.6 . . ?
C00V C01Z H01Z 119.6 . . ?
C01N C020 Ru01 175.2(4) . . ?
C014 C021 H021 119.6 . . ?
C01W C021 C014 120.8(4) . . ?
C01W C021 H021 119.6 . . ?
C00A C022 H022 119.7 . . ?
C01Y C022 C00A 120.7(5) . . ?
C01Y C022 H022 119.7 . . ?
C01S C023 C024 100.8(3) . . ?
C01S C023 C02D 113.4(4) . . ?
C01S C023 C02H 108.8(4) . . ?
C02D C023 C024 113.8(4) . . ?
C02D C023 C02H 109.5(4) . . ?
C02H C023 C024 110.2(3) . . ?
O006 C024 C023 106.5(3) . . ?
O006 C024 C026 110.9(3) . . ?
N007 C024 O006 108.4(3) . . ?
N007 C024 C023 102.8(3) . . ?
N007 C024 C026 111.4(3) . . ?
C026 C024 C023 116.2(4) . . ?
C01E C025 H025 119.9 . . ?
C028 C025 C01E 120.2(5) . . ?
C028 C025 H025 119.9 . . ?
C01V C026 C024 122.7(4) . . ?
C01V C026 H026 118.7 . . ?
C024 C026 H026 118.7 . . ?
C01J C027 H027 119.7 . . ?
C01P C027 C01J 120.6(4) . . ?
C01P C027 H027 119.7 . . ?
C01D C028 H028 120.2 . . ?
C025 C028 C01D 119.6(4) . . ?
C025 C028 H028 120.2 . . ?
C01O C029 H029 120.0 . . ?
C02I C029 C01O 120.0(5) . . ?
C02I C029 H029 120.0 . . ?
C01U C02A C01Y 118.8(5) . . ?
C01U C02A H02A 120.6 . . ?
C01Y C02A H02A 120.6 . . ?
C01T C02C H02C 120.4 . . ?
C01T C02C C02E 119.2(5) . . ?
C02E C02C H02C 120.4 . . ?
C023 C02D H02B 109.5 . . ?
C023 C02D H02D 109.5 . . ?
C023 C02D H02E 109.5 . . ?
H02B C02D H02D 109.5 . . ?
H02B C02D H02E 109.5 . . ?
H02D C02D H02E 109.5 . . ?
C02C C02E H02F 120.4 . . ?
C02F C02E C02C 119.1(5) . . ?
C02F C02E H02F 120.4 . . ?
C01Q C02F C02E 121.2(5) . . ?
C01Q C02F H02G 119.4 . . ?
C02E C02F H02G 119.4 . . ?
N007 C02G H02H 109.5 . . ?
N007 C02G H02I 109.5 . . ?
N007 C02G H02J 109.5 . . ?
H02H C02G H02I 109.5 . . ?
H02H C02G H02J 109.5 . . ?
H02I C02G H02J 109.5 . . ?
C023 C02H H02K 109.5 . . ?
C023 C02H H02L 109.5 . . ?
C023 C02H H02M 109.5 . . ?
H02K C02H H02L 109.5 . . ?
H02K C02H H02M 109.5 . . ?
H02L C02H H02M 109.5 . . ?
C01K C02I H02N 120.6 . . ?
C029 C02I C01K 118.9(5) . . ?
C029 C02I H02N 120.6 . . ?

loop_
_geom_bond_atom_site_label_1
_geom_bond_atom_site_label_2
_geom_bond_distance
_geom_bond_site_symmetry_2
_geom_bond_publ_flag
Ru01 P002 2.3463(10) . ?
Ru01 P003 2.3476(8) . ?
Ru01 P004 2.3525(8) . ?
Ru01 P005 2.3466(10) . ?
Ru01 C00E 2.061(4) . ?
Ru01 C020 2.094(4) . ?
P002 C014 1.834(4) . ?
P002 C017 1.848(4) . ?
P002 C01G 1.857(4) . ?
P003 C009 1.857(4) . ?
P003 C00I 1.839(4) . ?
P003 C01I 1.848(4) . ?
P004 C00C 1.845(4) . ?
P004 C019 1.852(4) . ?
P004 C01M 1.857(4) . ?
P005 C00L 1.836(4) . ?
P005 C013 1.840(4) . ?
P005 C018 1.865(4) . ?
O006 C01T 1.366(6) . ?
O006 C024 1.464(5) . ?
N007 C00Z 1.405(5) . ?
N007 C024 1.458(5) . ?
N007 C02G 1.449(6) . ?
C008 H008 0.9500 . ?
C008 C00W 1.397(6) . ?
C008 C011 1.407(6) . ?
C009 C00J 1.389(6) . ?
C009 C01P 1.407(6) . ?
C00A C00T 1.406(7) . ?
C00A C01N 1.437(6) . ?
C00A C022 1.398(6) . ?
C00B H00B 0.9500 . ?
C00B C00G 1.386(7) . ?
C00B C00I 1.411(6) . ?
C00C C00H 1.397(7) . ?
C00C C01E 1.391(6) . ?
C00D H00D 0.9500 . ?
C00D C00L 1.397(6) . ?
C00D C01K 1.387(7) . ?
C00E C01L 1.216(6) . ?
C00F H00F 0.9500 . ?
C00F C00M 1.402(6) . ?
C00F C00P 1.375(6) . ?
C00G H00G 0.9500 . ?
C00G C00Y 1.376(7) . ?
C00H H00H 0.9500 . ?
C00H C01D 1.391(6) . ?
C00I C012 1.385(6) . ?
C00J H00J 0.9500 . ?
C00J C00R 1.396(6) . ?
C00K H00K 0.9500 . ?
C00K C00O 1.391(5) . ?
C00K C017 1.390(6) . ?
C00L C01O 1.391(6) . ?
C00M H00M 0.9500 . ?
C00M C01B 1.387(7) . ?
C00N H00N 0.9500 . ?
C00N C00O 1.392(6) . ?
C00N C01Z 1.389(7) . ?
C00O H00O 0.9500 . ?
C00P H00P 0.9500 . ?
C00P C013 1.397(6) . ?
C00Q H00Q 0.9500 . ?
C00Q C016 1.397(6) . ?
C00Q C01M 1.390(6) . ?
C00R H00R 0.9500 . ?
C00R C01J 1.380(7) . ?
C00S H00S 0.9500 . ?
C00S C00X 1.396(6) . ?
C00S C014 1.395(6) . ?
C00T H00T 0.9500 . ?
C00T C01U 1.393(7) . ?
C00U H00U 0.9500 . ?
C00U C013 1.398(6) . ?
C00U C01B 1.393(5) . ?
C00V H00V 0.9500 . ?
C00V C017 1.393(6) . ?
C00V C01Z 1.390(6) . ?
C00W H00W 0.9500 . ?
C00W C00Z 1.374(6) . ?
C00X H00X 0.9500 . ?
C00X C015 1.395(7) . ?
C00Y H00Y 0.9500 . ?
C00Y C01C 1.386(7) . ?
C00Z C01S 1.391(6) . ?
C010 H010 0.9500 . ?
C010 C01A 1.403(6) . ?
C010 C01M 1.384(6) . ?
C011 C01H 1.408(6) . ?
C011 C01L 1.432(6) . ?
C012 H012 0.9500 . ?
C012 C01C 1.392(6) . ?
C014 C021 1.392(6) . ?
C015 H015 0.9500 . ?
C015 C01W 1.376(7) . ?
C016 H016 0.9500 . ?
C016 C01R 1.392(6) . ?
C018 H01A 0.9900 . ?
C018 H01B 0.9900 . ?
C018 C01I 1.523(6) . ?
C019 H01C 0.9900 . ?
C019 H01D 0.9900 . ?
C019 C01G 1.530(6) . ?
C01A H01E 0.9500 . ?
C01A C01R 1.390(7) . ?
C01B H01F 0.9500 . ?
C01C H01G 0.9500 . ?
C01D H01H 0.9500 . ?
C01D C028 1.390(8) . ?
C01E H01I 0.9500 . ?
C01E C025 1.393(7) . ?
C01F C01Q 1.398(7) . ?
C01F C01T 1.399(7) . ?
C01F C01V 1.439(6) . ?
C01G H01J 0.9900 . ?
C01G H01K 0.9900 . ?
C01H H01L 0.9500 . ?
C01H C01S 1.374(6) . ?
C01I H01M 0.9900 . ?
C01I H01N 0.9900 . ?
C01J H01O 0.9500 . ?
C01J C027 1.384(7) . ?
C01K H01P 0.9500 . ?
C01K C02I 1.392(7) . ?
C01N C020 1.194(6) . ?
C01O H01Q 0.9500 . ?
C01O C029 1.394(7) . ?
C01P H01R 0.9500 . ?
C01P C027 1.382(6) . ?
C01Q H01S 0.9500 . ?
C01Q C02F 1.390(8) . ?
C01R H01T 0.9500 . ?
C01S C023 1.517(6) . ?
C01T C02C 1.383(7) . ?
C01U H01U 0.9500 . ?
C01U C02A 1.379(9) . ?
C01V H01V 0.9500 . ?
C01V C026 1.334(6) . ?
C01W H01W 0.9500 . ?
C01W C021 1.388(7) . ?
C01Y H01Y 0.9500 . ?
C01Y C022 1.396(7) . ?
C01Y C02A 1.391(8) . ?
C01Z H01Z 0.9500 . ?
C021 H021 0.9500 . ?
C022 H022 0.9500 . ?
C023 C024 1.567(6) . ?
C023 C02D 1.526(6) . ?
C023 C02H 1.544(7) . ?
C024 C026 1.491(6) . ?
C025 H025 0.9500 . ?
C025 C028 1.390(8) . ?
C026 H026 0.9500 . ?
C027 H027 0.9500 . ?
C028 H028 0.9500 . ?
C029 H029 0.9500 . ?
C029 C02I 1.378(8) . ?
C02A H02A 0.9500 . ?
C02C H02C 0.9500 . ?
C02C C02E 1.410(8) . ?
C02D H02B 0.9800 . ?
C02D H02D 0.9800 . ?
C02D H02E 0.9800 . ?
C02E H02F 0.9500 . ?
C02E C02F 1.401(9) . ?
C02F H02G 0.9500 . ?
C02G H02H 0.9800 . ?
C02G H02I 0.9800 . ?
C02G H02J 0.9800 . ?
C02H H02K 0.9800 . ?
C02H H02L 0.9800 . ?
C02H H02M 0.9800 . ?
C02I H02N 0.9500 . ?

loop_
_geom_torsion_atom_site_label_1
_geom_torsion_atom_site_label_2
_geom_torsion_atom_site_label_3
_geom_torsion_atom_site_label_4
_geom_torsion
_geom_torsion_site_symmetry_1
_geom_torsion_site_symmetry_2
_geom_torsion_site_symmetry_3
_geom_torsion_site_symmetry_4
_geom_torsion_publ_flag
Ru01 P002 C014 C00S -114.7(3) . . . . ?
Ru01 P002 C014 C021 62.6(3) . . . . ?
Ru01 P002 C017 C00K 12.0(4) . . . . ?
Ru01 P002 C017 C00V -169.0(3) . . . . ?
Ru01 P002 C01G C019 29.6(3) . . . . ?
Ru01 P003 C009 C00J -0.4(4) . . . . ?
Ru01 P003 C009 C01P 176.5(3) . . . . ?
Ru01 P003 C00I C00B 99.1(3) . . . . ?
Ru01 P003 C00I C012 -80.9(4) . . . . ?
Ru01 P003 C01I C018 -55.0(3) . . . . ?
Ru01 P004 C00C C00H 80.7(3) . . . . ?
Ru01 P004 C00C C01E -99.4(3) . . . . ?
Ru01 P004 C019 C01G 53.9(3) . . . . ?
Ru01 P004 C01M C00Q 0.1(4) . . . . ?
Ru01 P004 C01M C010 -176.6(3) . . . . ?
Ru01 P005 C00L C00D -62.7(4) . . . . ?
Ru01 P005 C00L C01O 110.4(3) . . . . ?
Ru01 P005 C013 C00P 169.9(3) . . . . ?
Ru01 P005 C013 C00U -10.7(4) . . . . ?
Ru01 P005 C018 C01I -27.2(3) . . . . ?
P002 C014 C021 C01W -177.4(3) . . . . ?
P003 C009 C00J C00R 176.1(3) . . . . ?
P003 C009 C01P C027 -177.0(3) . . . . ?
P003 C00I C012 C01C -178.9(3) . . . . ?
P004 C00C C00H C01D 179.6(3) . . . . ?
P004 C00C C01E C025 -179.6(3) . . . . ?
P004 C019 C01G P002 -53.4(3) . . . . ?
P005 C00L C01O C029 -172.7(4) . . . . ?
P005 C018 C01I P003 52.3(3) . . . . ?
O006 C01T C02C C02E 178.1(4) . . . . ?
O006 C024 C026 C01V -18.0(6) . . . . ?
N007 C00Z C01S C01H -177.4(4) . . . . ?
N007 C00Z C01S C023 -2.8(5) . . . . ?
N007 C024 C026 C01V 102.9(5) . . . . ?
C008 C00W C00Z N007 178.7(4) . . . . ?
C008 C00W C00Z C01S -2.5(6) . . . . ?
C008 C011 C01H C01S 0.6(6) . . . . ?
C009 P003 C00I C00B -41.5(3) . . . . ?
C009 P003 C00I C012 138.4(4) . . . . ?
C009 P003 C01I C018 75.6(3) . . . . ?
C009 C00J C00R C01J 1.2(7) . . . . ?
C009 C01P C027 C01J 0.3(7) . . . . ?
C00A C00T C01U C02A -1.3(8) . . . . ?
C00B C00G C00Y C01C 1.6(7) . . . . ?
C00B C00I C012 C01C 1.1(6) . . . . ?
C00C P004 C019 C01G -178.2(3) . . . . ?
C00C P004 C01M C00Q -138.3(3) . . . . ?
C00C P004 C01M C010 44.9(4) . . . . ?
C00C C00H C01D C028 -0.2(7) . . . . ?
C00C C01E C025 C028 0.2(7) . . . . ?
C00D C00L C01O C029 0.5(7) . . . . ?
C00D C01K C02I C029 -0.3(9) . . . . ?
C00F C00M C01B C00U -0.3(6) . . . . ?
C00F C00P C013 P005 178.5(3) . . . . ?
C00F C00P C013 C00U -0.9(6) . . . . ?
C00G C00B C00I P003 178.9(3) . . . . ?
C00G C00B C00I C012 -1.1(6) . . . . ?
C00G C00Y C01C C012 -1.7(7) . . . . ?
C00H C00C C01E C025 0.3(6) . . . . ?
C00H C01D C028 C025 0.7(7) . . . . ?
C00I P003 C009 C00J 137.0(4) . . . . ?
C00I P003 C009 C01P -46.1(4) . . . . ?
C00I P003 C01I C018 177.2(3) . . . . ?
C00I C00B C00G C00Y -0.3(7) . . . . ?
C00I C012 C01C C00Y 0.3(7) . . . . ?
C00J C009 C01P C027 0.0(6) . . . . ?
C00J C00R C01J C027 -0.8(7) . . . . ?
C00L P005 C013 C00P -55.9(4) . . . . ?
C00L P005 C013 C00U 123.5(3) . . . . ?
C00L P005 C018 C01I -153.8(3) . . . . ?
C00L C00D C01K C02I -0.9(8) . . . . ?
C00L C01O C029 C02I -1.7(8) . . . . ?
C00M C00F C00P C013 -0.5(7) . . . . ?
C00O C00K C017 P002 177.6(3) . . . . ?
C00O C00K C017 C00V -1.4(6) . . . . ?
C00O C00N C01Z C00V -1.1(6) . . . . ?
C00P C00F C00M C01B 1.1(7) . . . . ?
C00Q C016 C01R C01A 0.1(6) . . . . ?
C00R C01J C027 C01P 0.1(7) . . . . ?
C00S C00X C015 C01W 1.6(7) . . . . ?
C00S C014 C021 C01W -0.1(6) . . . . ?
C00T C00A C022 C01Y -1.6(6) . . . . ?
C00T C01U C02A C01Y -0.3(8) . . . . ?
C00W C008 C011 C01H 0.4(6) . . . . ?
C00W C008 C011 C01L -175.2(4) . . . . ?
C00W C00Z C01S C01H 3.6(6) . . . . ?
C00W C00Z C01S C023 178.2(4) . . . . ?
C00X C00S C014 P002 177.0(3) . . . . ?
C00X C00S C014 C021 -0.3(6) . . . . ?
C00X C015 C01W C021 -1.9(7) . . . . ?
C00Z N007 C024 O006 -84.0(4) . . . . ?
C00Z N007 C024 C023 28.4(4) . . . . ?
C00Z N007 C024 C026 153.6(4) . . . . ?
C00Z C01S C023 C024 19.4(4) . . . . ?
C00Z C01S C023 C02D 141.4(4) . . . . ?
C00Z C01S C023 C02H -96.4(4) . . . . ?
C010 C01A C01R C016 -0.2(6) . . . . ?
C011 C008 C00W C00Z 0.5(6) . . . . ?
C011 C01H C01S C00Z -2.6(6) . . . . ?
C011 C01H C01S C023 -175.9(4) . . . . ?
C013 P005 C00L C00D 162.0(3) . . . . ?
C013 P005 C00L C01O -24.9(4) . . . . ?
C013 P005 C018 C01I 101.6(3) . . . . ?
C013 C00U C01B C00M -1.1(6) . . . . ?
C014 P002 C017 C00K -123.3(3) . . . . ?
C014 P002 C017 C00V 55.7(4) . . . . ?
C014 P002 C01G C019 156.5(3) . . . . ?
C014 C00S C00X C015 -0.5(6) . . . . ?
C015 C01W C021 C014 1.2(7) . . . . ?
C016 C00Q C01M P004 -177.5(3) . . . . ?
C016 C00Q C01M C010 -0.8(6) . . . . ?
C017 P002 C014 C00S 20.7(4) . . . . ?
C017 P002 C014 C021 -162.1(3) . . . . ?
C017 P002 C01G C019 -98.0(3) . . . . ?
C017 C00K C00O C00N 0.5(6) . . . . ?
C017 C00V C01Z C00N 0.2(6) . . . . ?
C018 P005 C00L C00D 56.8(4) . . . . ?
C018 P005 C00L C01O -130.1(4) . . . . ?
C018 P005 C013 C00P 49.2(4) . . . . ?
C018 P005 C013 C00U -131.5(3) . . . . ?
C019 P004 C00C C00H -36.8(4) . . . . ?
C019 P004 C00C C01E 143.1(3) . . . . ?
C019 P004 C01M C00Q 115.6(3) . . . . ?
C019 P004 C01M C010 -61.2(4) . . . . ?
C01A C010 C01M P004 177.5(3) . . . . ?
C01A C010 C01M C00Q 0.7(6) . . . . ?
C01B C00U C013 P005 -177.7(3) . . . . ?
C01B C00U C013 C00P 1.7(6) . . . . ?
C01E C00C C00H C01D -0.3(6) . . . . ?
C01E C025 C028 C01D -0.7(7) . . . . ?
C01F C01Q C02F C02E -1.0(8) . . . . ?
C01F C01T C02C C02E 2.0(7) . . . . ?
C01F C01V C026 C024 -0.2(7) . . . . ?
C01G P002 C014 C00S 126.3(3) . . . . ?
C01G P002 C014 C021 -56.5(3) . . . . ?
C01G P002 C017 C00K 131.8(3) . . . . ?
C01G P002 C017 C00V -49.2(4) . . . . ?
C01H C01S C023 C024 -166.7(4) . . . . ?
C01H C01S C023 C02D -44.7(7) . . . . ?
C01H C01S C023 C02H 77.5(5) . . . . ?
C01I P003 C009 C00J -115.7(4) . . . . ?
C01I P003 C009 C01P 61.2(4) . . . . ?
C01I P003 C00I C00B -142.7(3) . . . . ?
C01I P003 C00I C012 37.2(4) . . . . ?
C01K C00D C00L P005 174.2(4) . . . . ?
C01K C00D C00L C01O 0.8(7) . . . . ?
C01L C011 C01H C01S 176.3(4) . . . . ?
C01M P004 C00C C00H -138.4(3) . . . . ?
C01M P004 C00C C01E 41.5(4) . . . . ?
C01M P004 C019 C01G -76.3(3) . . . . ?
C01M C00Q C016 C01R 0.4(6) . . . . ?
C01M C010 C01A C01R -0.2(6) . . . . ?
C01N C00A C00T C01U -175.3(4) . . . . ?
C01N C00A C022 C01Y 175.8(4) . . . . ?
C01O C029 C02I C01K 1.6(9) . . . . ?
C01P C009 C00J C00R -0.8(6) . . . . ?
C01Q C01F C01T O006 -176.7(4) . . . . ?
C01Q C01F C01T C02C -0.7(7) . . . . ?
C01Q C01F C01V C026 -171.9(4) . . . . ?
C01S C023 C024 O006 85.9(4) . . . . ?
C01S C023 C024 N007 -28.0(4) . . . . ?
C01S C023 C024 C026 -150.0(4) . . . . ?
C01T O006 C024 N007 -93.3(4) . . . . ?
C01T O006 C024 C023 156.7(4) . . . . ?
C01T O006 C024 C026 29.3(5) . . . . ?
C01T C01F C01Q C02F 0.2(7) . . . . ?
C01T C01F C01V C026 9.3(6) . . . . ?
C01T C02C C02E C02F -2.7(7) . . . . ?
C01V C01F C01Q C02F -178.5(4) . . . . ?
C01V C01F C01T O006 2.1(6) . . . . ?
C01V C01F C01T C02C 178.1(4) . . . . ?
C01Z C00N C00O C00K 0.8(6) . . . . ?
C01Z C00V C017 P002 -178.0(3) . . . . ?
C01Z C00V C017 C00K 1.0(6) . . . . ?
C022 C00A C00T C01U 2.2(7) . . . . ?
C022 C01Y C02A C01U 0.9(8) . . . . ?
C023 C024 C026 C01V -139.9(4) . . . . ?
C024 O006 C01T C01F -22.7(6) . . . . ?
C024 O006 C01T C02C 161.1(4) . . . . ?
C024 N007 C00Z C00W 161.9(4) . . . . ?
C024 N007 C00Z C01S -17.0(5) . . . . ?
C02A C01Y C022 C00A 0.0(7) . . . . ?
C02C C02E C02F C01Q 2.2(8) . . . . ?
C02D C023 C024 O006 -35.9(5) . . . . ?
C02D C023 C024 N007 -149.8(4) . . . . ?
C02D C023 C024 C026 88.2(5) . . . . ?
C02G N007 C00Z C00W 18.4(7) . . . . ?
C02G N007 C00Z C01S -160.5(4) . . . . ?
C02G N007 C024 O006 59.1(5) . . . . ?
C02G N007 C024 C023 171.6(4) . . . . ?
C02G N007 C024 C026 -63.3(5) . . . . ?
C02H C023 C024 O006 -159.3(3) . . . . ?
C02H C023 C024 N007 86.8(4) . . . . ?
C02H C023 C024 C026 -35.2(5) . . . . ?

loop_
_twin_individual_id
_twin_individual_mass_fraction_refined
1 0.568(6)
2 0.432(6)

loop_
_smtbx_masks_void_nr
_smtbx_masks_void_average_x
_smtbx_masks_void_average_y
_smtbx_masks_void_average_z
_smtbx_masks_void_volume
_smtbx_masks_void_count_electrons
_smtbx_masks_void_content
1 -0.740 0.218 0.920 418.8 88.1 '2 C4H10O1'
2 -0.860 0.718 0.080 418.8 88.8 '2 C4H10O1'
